data_1574637
loop_
_publ_author_name
'Kukreti, Prashant'
'Chauhan, Rahul'
'Ghosh, Kaushik'

_publ_section_title
;
 A passage from pincer complexes to rationally designed phosphine-free
 Co(iii) catalysts supported by a pentadentate ligand for activation of
 alcohols: studies on sp3 C--H alkylation of 9H-fluorene and quinoline
 synthesis
;
_journal_issue 13
_journal_name_full 'Catalysis Science &amp; Technology'
_journal_page_first 3816
_journal_page_last 3826
_journal_paper_doi 10.1039/D5CY00422E
_journal_volume 15
_journal_year 2025
_chemical_formula_moiety '2(C25 H23 Cl Co N6 O), 2(Cl O4)'
_chemical_formula_sum 'C50 H46 Cl4 Co2 N12 O10'
_chemical_formula_weight 1234.65
_space_group_crystal_system triclinic
_space_group_IT_number 2
_space_group_name_Hall '-P 1'
_space_group_name_H-M_alt 'P -1'
_atom_sites_solution_hydrogens geom
_audit_creation_date 2023-10-28
_audit_creation_method
;
Olex2 1.5
(compiled 2023.08.24 svn.re1ec1418 for OlexSys, GUI svn.r6817)
;
_audit_update_record
;
2025-03-06 deposited with the CCDC.	2025-05-14 downloaded from the CCDC.
;
_cell_angle_alpha 85.258(2)
_cell_angle_beta 76.904(2)
_cell_angle_gamma 86.461(2)
_cell_formula_units_Z 2
_cell_length_a 8.6873(4)
_cell_length_b 16.7926(8)
_cell_length_c 18.9662(10)
_cell_measurement_reflns_used 9980
_cell_measurement_temperature 104(2)
_cell_measurement_theta_max 28.256
_cell_measurement_theta_min 2.409
_cell_volume 2683.0(2)
_computing_cell_refinement 'SAINT V8.40B (?, 2016)'
_computing_data_reduction 'SAINT V8.40B (?, 2016)'
_computing_molecular_graphics 'Olex2 1.5 (Dolomanov et al., 2009)'
_computing_publication_material 'Olex2 1.5 (Dolomanov et al., 2009)'
_computing_structure_refinement 'XL  (Sheldrick, 2008)'
_computing_structure_solution 'olex2.solve 1.5 (Bourhis et al., 2015)'
_diffrn_ambient_temperature 104.00
_diffrn_measured_fraction_theta_full 0.999
_diffrn_measured_fraction_theta_max 0.996
_diffrn_measurement_device_type 'Bruker D8 Quest (CMOS)'
_diffrn_measurement_method '\f and \w scans'
_diffrn_radiation_type MoK\a
_diffrn_radiation_wavelength 0.71073
_diffrn_reflns_av_R_equivalents 0.0497
_diffrn_reflns_av_unetI/netI 0.0321
_diffrn_reflns_Laue_measured_fraction_full 0.999
_diffrn_reflns_Laue_measured_fraction_max 0.996
_diffrn_reflns_limit_h_max 11
_diffrn_reflns_limit_h_min -11
_diffrn_reflns_limit_k_max 22
_diffrn_reflns_limit_k_min -22
_diffrn_reflns_limit_l_max 25
_diffrn_reflns_limit_l_min -25
_diffrn_reflns_number 102746
_diffrn_reflns_point_group_measured_fraction_full 0.999
_diffrn_reflns_point_group_measured_fraction_max 0.996
_diffrn_reflns_theta_full 25.242
_diffrn_reflns_theta_max 28.357
_diffrn_reflns_theta_min 2.210
_diffrn_source 'microfocus tube'
_exptl_absorpt_coefficient_mu 0.887
_exptl_absorpt_correction_T_max 0.7457
_exptl_absorpt_correction_T_min 0.7000
_exptl_absorpt_correction_type multi-scan
_exptl_absorpt_process_details
'SADABS-2016/2 (Bruker,2016/2) was used for absorption correction. wR2(int) was 0.0960 before and 0.0552 after correction. The Ratio of minimum to maximum transmission is 0.9387. The \l/2 correction factor is Not present.'
_exptl_crystal_colour 'metallic dark green'
_exptl_crystal_colour_lustre metallic
_exptl_crystal_colour_modifier dark
_exptl_crystal_colour_primary green
_exptl_crystal_density_diffrn 1.528
_exptl_crystal_description block
_exptl_crystal_F_000 1264
_exptl_crystal_size_max 0.202
_exptl_crystal_size_mid 0.114
_exptl_crystal_size_min 0.04
_refine_diff_density_max 3.678
_refine_diff_density_min -1.812
_refine_diff_density_rms 0.097
_refine_ls_extinction_method none
_refine_ls_goodness_of_fit_ref 1.027
_refine_ls_hydrogen_treatment constr
_refine_ls_matrix_type full
_refine_ls_number_parameters 703
_refine_ls_number_reflns 13389
_refine_ls_number_restraints 0
_refine_ls_restrained_S_all 1.027
_refine_ls_R_factor_all 0.0559
_refine_ls_R_factor_gt 0.0480
_refine_ls_shift/su_max 0.001
_refine_ls_shift/su_mean 0.000
_refine_ls_structure_factor_coef Fsqd
_refine_ls_weighting_details 'w=1/[\s^2^(Fo^2^)+(0.0626P)^2^+5.4666P] where P=(Fo^2^+2Fc^2^)/3'
_refine_ls_weighting_scheme calc
_refine_ls_wR_factor_gt 0.1254
_refine_ls_wR_factor_ref 0.1310
_reflns_Friedel_coverage 0.000
_reflns_number_gt 11554
_reflns_number_total 13389
_reflns_threshold_expression 'I > 2\s(I)'
_cod_data_source_file d5cy00422e2.cif
_cod_data_source_block kg_pk_112_meoh_0359_0m_a
_cod_depositor_comments 'Adding full bibliography for 1574636--1574637.cif.'
_cod_database_code 1574637
_shelx_shelxl_version_number 2019/1
_shelx_space_group_comment
;
The symmetry employed for this shelxl refinement is uniquely defined
by the following loop, which should always be used as a source of
symmetry information in preference to the above space-group names.
They are only intended as comments.
;
_shelx_estimated_absorpt_t_max 0.965
_shelx_estimated_absorpt_t_min 0.841
_olex2_refinement_description
;
1. Fixed Uiso
 At 1.2 times of:
  All C(H) groups, All C(H,H) groups
2.a Secondary CH2 refined with riding coordinates:
 C13(H13A,H13B), C20(H20A,H20B), C26(H26A,H26B), C39(H39A,H39B), C46(H46A,
 H46B), C52(H52A,H52B)
2.b Aromatic/amide H refined with riding coordinates:
 C2(H2), C3(H3), C4(H4), C5(H5), C6(H6), C9(H9), C10(H10), C11(H11), C12(H12),
 C15(H15), C16(H16), C17(H17), C18(H18), C21(H21), C22(H22), C23(H23), C24(H24),
  C28(H28), C29(H29), C30(H30), C31(H31), C32(H32), C35(H35), C36(H36),
 C37(H37), C38(H38), C41(H41), C42(H42), C43(H43), C44(H44), C48(H48), C49(H49),
  C50(H50), C51(H51)
;
_smtbx_masks_void_probe_radius 1.2
_smtbx_masks_void_truncation_radius 1.2
_olex2_submission_special_instructions 'No special instructions were received'

loop_
_space_group_symop_operation_xyz
'x, y, z'
'-x, -y, -z'

loop_
_atom_site_label
_atom_site_type_symbol
_atom_site_fract_x
_atom_site_fract_y
_atom_site_fract_z
_atom_site_U_iso_or_equiv
_atom_site_adp_type
_atom_site_occupancy
_atom_site_site_symmetry_order
_atom_site_calc_flag
_atom_site_refinement_flags_posn
_atom_site_refinement_flags_adp
_atom_site_refinement_flags_occupancy
_atom_site_disorder_assembly
_atom_site_disorder_group
Co1 Co 0.12133(4) 0.23288(2) 0.26587(2) 0.01360(8) Uani 1 1 d . . . . .
Co2 Co 0.48718(4) 0.69577(2) 0.24145(2) 0.01366(8) Uani 1 1 d . . . . .
Cl1 Cl 0.06969(7) 0.32078(4) 0.17599(3) 0.01804(12) Uani 1 1 d . . . . .
Cl2 Cl 0.35571(7) 0.81352(4) 0.26543(3) 0.02039(13) Uani 1 1 d . . . . .
Cl3 Cl 0.78264(8) 0.56114(4) 0.50152(3) 0.02076(13) Uani 1 1 d . . . . .
Cl4 Cl 0.09380(10) 0.82564(6) 0.03060(4) 0.0410(2) Uani 1 1 d . . . . .
O1 O 0.6308(3) 0.60412(15) 0.51439(13) 0.0374(6) Uani 1 1 d . . . . .
O2 O 0.8172(2) 0.53434(11) 0.57050(10) 0.0228(4) Uani 1 1 d . . . . .
O3 O 0.0861(4) 0.7863(2) -0.02881(17) 0.0686(10) Uani 1 1 d . . . . .
O4 O 0.7796(3) 0.49418(15) 0.45986(14) 0.0404(6) Uani 1 1 d . . . . .
O5 O -0.0452(4) 0.8676(2) 0.06334(17) 0.0637(9) Uani 1 1 d . . . . .
O6 O 0.1966(8) 0.8944(3) -0.0090(3) 0.125(2) Uani 1 1 d . . . . .
O8 O 0.2930(2) 0.15412(12) 0.43540(11) 0.0259(4) Uani 1 1 d . . . . .
O9 O 0.6974(2) 0.48242(11) 0.27045(10) 0.0193(4) Uani 1 1 d . . . . .
O10 O 0.9033(3) 0.61440(14) 0.46338(12) 0.0380(6) Uani 1 1 d . . . . .
O11 O 0.1872(6) 0.7996(3) 0.0769(2) 0.0962(15) Uani 1 1 d . . . . .
N1 N 0.1131(2) 0.13632(12) 0.21885(12) 0.0172(4) Uani 1 1 d . . . . .
N2 N 0.1676(3) 0.16038(12) 0.33924(12) 0.0175(4) Uani 1 1 d . . . . .
N3 N 0.1425(2) 0.31747(12) 0.32692(11) 0.0156(4) Uani 1 1 d . . . . .
N4 N -0.0976(2) 0.23821(12) 0.31803(11) 0.0159(4) Uani 1 1 d . . . . .
N5 N 0.3462(2) 0.24279(12) 0.22648(11) 0.0158(4) Uani 1 1 d . . . . .
N6 N 0.5680(3) 0.71966(13) 0.13906(11) 0.0182(4) Uani 1 1 d . . . . .
N7 N 0.5917(2) 0.59765(13) 0.22076(11) 0.0160(4) Uani 1 1 d . . . . .
N8 N 0.4320(2) 0.65118(12) 0.34175(11) 0.0155(4) Uani 1 1 d . . . . .
N9 N 0.6680(3) 0.73434(12) 0.27048(11) 0.0167(4) Uani 1 1 d . . . . .
N10 N 0.2922(2) 0.65277(12) 0.23198(11) 0.0159(4) Uani 1 1 d . . . . .
C1 C 0.1881(4) 0.01479(16) 0.37322(15) 0.0303(7) Uani 1 1 d . . . . .
C2 C 0.0389(5) -0.0161(2) 0.39823(18) 0.0400(8) Uani 1 1 d . . . . .
H2 H -0.049798 0.006900 0.381257 0.048 Uiso 1 1 calc R U . . .
C3 C 0.0234(7) -0.0825(2) 0.4494(2) 0.0582(13) Uani 1 1 d . . . . .
H3 H -0.076847 -0.105049 0.467448 0.070 Uiso 1 1 calc R U . . .
C4 C 0.1547(8) -0.1148(2) 0.4734(2) 0.0626(15) Uani 1 1 d . . . . .
H4 H 0.143516 -0.159589 0.507944 0.075 Uiso 1 1 calc R U . . .
C5 C 0.2980(7) -0.0837(2) 0.4486(2) 0.0578(13) Uani 1 1 d . . . . .
H5 H 0.386334 -0.106345 0.466077 0.069 Uiso 1 1 calc R U . . .
C6 C 0.3172(5) -0.0184(2) 0.39726(19) 0.0436(9) Uani 1 1 d . . . . .
H6 H 0.418554 0.002939 0.379161 0.052 Uiso 1 1 calc R U . . .
N11 N 0.2073(3) 0.08098(13) 0.31806(13) 0.0232(5) Uani 1 1 d . . . . .
C8 C 0.1636(3) 0.07012(15) 0.25417(15) 0.0210(5) Uani 1 1 d . . . . .
C9 C 0.0745(3) 0.12977(16) 0.15396(15) 0.0218(5) Uani 1 1 d . . . . .
H9 H 0.038017 0.176242 0.129415 0.026 Uiso 1 1 calc R U . . .
C10 C 0.0868(4) 0.05799(18) 0.12301(17) 0.0304(6) Uani 1 1 d . . . . .
H10 H 0.058369 0.054611 0.077871 0.036 Uiso 1 1 calc R U . . .
C11 C 0.1418(4) -0.01005(18) 0.15902(18) 0.0336(7) Uani 1 1 d . . . . .
H11 H 0.152524 -0.060168 0.138140 0.040 Uiso 1 1 calc R U . . .
C12 C 0.1800(4) -0.00428(17) 0.22430(17) 0.0296(6) Uani 1 1 d . . . . .
H12 H 0.217349 -0.050244 0.249203 0.036 Uiso 1 1 calc R U . . .
C13 C -0.0118(3) 0.36491(15) 0.34136(14) 0.0176(5) Uani 1 1 d . . . . .
H13A H -0.019480 0.402624 0.299198 0.021 Uiso 1 1 calc R U . . .
H13B H -0.021882 0.395828 0.384542 0.021 Uiso 1 1 calc R U . . .
C14 C -0.1389(3) 0.30513(15) 0.35426(14) 0.0175(5) Uani 1 1 d . . . . .
C15 C -0.2870(3) 0.31536(16) 0.39999(14) 0.0203(5) Uani 1 1 d . . . . .
H15 H -0.314880 0.362940 0.424645 0.024 Uiso 1 1 calc R U . . .
C16 C -0.3933(3) 0.25526(17) 0.40915(14) 0.0205(5) Uani 1 1 d . . . . .
H16 H -0.495143 0.261113 0.440220 0.025 Uiso 1 1 calc R U . . .
C17 C -0.3494(3) 0.18616(17) 0.37236(14) 0.0212(5) Uani 1 1 d . . . . .
H17 H -0.420277 0.143977 0.378321 0.025 Uiso 1 1 calc R U . . .
C18 C -0.2003(3) 0.18000(15) 0.32679(14) 0.0192(5) Uani 1 1 d . . . . .
H18 H -0.170268 0.133209 0.301140 0.023 Uiso 1 1 calc R U . . .
C19 C 0.2211(3) 0.18939(15) 0.39181(14) 0.0196(5) Uani 1 1 d . . . . .
C20 C 0.1759(3) 0.27798(15) 0.39651(14) 0.0180(5) Uani 1 1 d . . . . .
H20A H 0.080833 0.284687 0.436089 0.022 Uiso 1 1 calc R U . . .
H20B H 0.263075 0.305206 0.408986 0.022 Uiso 1 1 calc R U . . .
C21 C 0.4480(3) 0.19151(16) 0.18621(14) 0.0194(5) Uani 1 1 d . . . . .
H21 H 0.408291 0.145801 0.171224 0.023 Uiso 1 1 calc R U . . .
C22 C 0.6086(3) 0.20334(17) 0.16605(15) 0.0226(5) Uani 1 1 d . . . . .
H22 H 0.677828 0.166669 0.137146 0.027 Uiso 1 1 calc R U . . .
C23 C 0.6667(3) 0.26911(18) 0.18847(15) 0.0231(5) Uani 1 1 d . . . . .
H23 H 0.776826 0.277920 0.175530 0.028 Uiso 1 1 calc R U . . .
C24 C 0.5634(3) 0.32232(16) 0.23003(14) 0.0201(5) Uani 1 1 d . . . . .
H24 H 0.601715 0.367634 0.246350 0.024 Uiso 1 1 calc R U . . .
C25 C 0.4032(3) 0.30822(15) 0.24733(13) 0.0167(5) Uani 1 1 d . . . . .
C26 C 0.2786(3) 0.36497(15) 0.28630(14) 0.0187(5) Uani 1 1 d . . . . .
H26A H 0.321794 0.393960 0.320379 0.022 Uiso 1 1 calc R U . . .
H26B H 0.243438 0.404681 0.250992 0.022 Uiso 1 1 calc R U . . .
C27 C 0.6730(3) 0.51604(16) 0.11587(14) 0.0193(5) Uani 1 1 d . . . . .
C28 C 0.5279(3) 0.49035(17) 0.11012(16) 0.0243(6) Uani 1 1 d . . . . .
H28 H 0.432929 0.518645 0.131451 0.029 Uiso 1 1 calc R U . . .
C29 C 0.5222(4) 0.42302(17) 0.07302(17) 0.0289(6) Uani 1 1 d . . . . .
H29 H 0.423228 0.405267 0.068652 0.035 Uiso 1 1 calc R U . . .
C30 C 0.6621(4) 0.38161(17) 0.04223(15) 0.0284(6) Uani 1 1 d . . . . .
H30 H 0.658517 0.336219 0.015976 0.034 Uiso 1 1 calc R U . . .
C31 C 0.8054(4) 0.40623(18) 0.04972(16) 0.0298(6) Uani 1 1 d . . . . .
H31 H 0.900116 0.377227 0.029256 0.036 Uiso 1 1 calc R U . . .
C32 C 0.8123(3) 0.47354(18) 0.08720(16) 0.0266(6) Uani 1 1 d . . . . .
H32 H 0.911010 0.490079 0.093036 0.032 Uiso 1 1 calc R U . . .
N33 N 0.6823(3) 0.59044(13) 0.14836(11) 0.0179(4) Uani 1 1 d . . . . .
C34 C 0.6577(3) 0.65911(16) 0.10537(13) 0.0182(5) Uani 1 1 d . . . . .
C35 C 0.5415(4) 0.78824(17) 0.09957(15) 0.0253(6) Uani 1 1 d . . . . .
H35 H 0.479377 0.830772 0.123519 0.030 Uiso 1 1 calc R U . . .
C36 C 0.6018(4) 0.79805(19) 0.02594(16) 0.0317(7) Uani 1 1 d . . . . .
H36 H 0.581210 0.846444 -0.000683 0.038 Uiso 1 1 calc R U . . .
C37 C 0.6928(4) 0.73626(19) -0.00853(15) 0.0308(7) Uani 1 1 d . . . . .
H37 H 0.735080 0.742000 -0.059372 0.037 Uiso 1 1 calc R U . . .
C38 C 0.7226(3) 0.66620(18) 0.03047(15) 0.0259(6) Uani 1 1 d . . . . .
H38 H 0.785741 0.623632 0.007080 0.031 Uiso 1 1 calc R U . . .
C39 C 0.4908(3) 0.70691(15) 0.38609(13) 0.0186(5) Uani 1 1 d . . . . .
H39A H 0.502343 0.679111 0.432838 0.022 Uiso 1 1 calc R U . . .
H39B H 0.415057 0.753232 0.396400 0.022 Uiso 1 1 calc R U . . .
C40 C 0.6484(3) 0.73473(15) 0.34346(14) 0.0179(5) Uani 1 1 d . . . . .
C41 C 0.8035(3) 0.75995(15) 0.22676(15) 0.0202(5) Uani 1 1 d . . . . .
H41 H 0.817418 0.759081 0.175679 0.024 Uiso 1 1 calc R U . . .
C42 C 0.9230(3) 0.78757(16) 0.25488(16) 0.0240(5) Uani 1 1 d . . . . .
H42 H 1.018039 0.805198 0.223418 0.029 Uiso 1 1 calc R U . . .
C43 C 0.9020(3) 0.78908(17) 0.32929(17) 0.0260(6) Uani 1 1 d . . . . .
H43 H 0.981794 0.808520 0.349446 0.031 Uiso 1 1 calc R U . . .
C44 C 0.7626(3) 0.76182(16) 0.37440(16) 0.0237(5) Uani 1 1 d . . . . .
H44 H 0.746587 0.761918 0.425630 0.028 Uiso 1 1 calc R U . . .
C45 C 0.6132(3) 0.54482(14) 0.27455(13) 0.0154(5) Uani 1 1 d . . . . .
C46 C 0.5135(3) 0.56896(15) 0.34679(13) 0.0173(5) Uani 1 1 d . . . . .
H46A H 0.581996 0.568509 0.382043 0.021 Uiso 1 1 calc R U . . .
H46B H 0.432315 0.528949 0.365428 0.021 Uiso 1 1 calc R U . . .
C47 C 0.2032(3) 0.62353(15) 0.29606(13) 0.0167(5) Uani 1 1 d . . . . .
C48 C 0.0709(3) 0.58013(15) 0.29879(14) 0.0193(5) Uani 1 1 d . . . . .
H48 H 0.012302 0.557922 0.343870 0.023 Uiso 1 1 calc R U . . .
C49 C 0.0252(3) 0.56960(16) 0.23462(15) 0.0215(5) Uani 1 1 d . . . . .
H49 H -0.063945 0.539343 0.235136 0.026 Uiso 1 1 calc R U . . .
C50 C 0.1118(3) 0.60395(16) 0.16977(15) 0.0220(5) Uani 1 1 d . . . . .
H50 H 0.079725 0.599539 0.125624 0.026 Uiso 1 1 calc R U . . .
C51 C 0.2458(3) 0.64482(16) 0.17015(14) 0.0184(5) Uani 1 1 d . . . . .
H51 H 0.305876 0.667650 0.125685 0.022 Uiso 1 1 calc R U . . .
C52 C 0.2560(3) 0.64586(15) 0.36177(13) 0.0172(5) Uani 1 1 d . . . . .
H52A H 0.205445 0.697934 0.377233 0.021 Uiso 1 1 calc R U . . .
H52B H 0.225354 0.604871 0.402392 0.021 Uiso 1 1 calc R U . . .

loop_
_atom_site_aniso_label
_atom_site_aniso_U_11
_atom_site_aniso_U_22
_atom_site_aniso_U_33
_atom_site_aniso_U_23
_atom_site_aniso_U_13
_atom_site_aniso_U_12
Co1 0.01250(16) 0.01175(15) 0.01623(16) -0.00381(12) -0.00147(12) -0.00075(11)
Co2 0.01381(16) 0.01455(16) 0.01222(15) -0.00243(11) -0.00151(12) -0.00082(12)
Cl1 0.0181(3) 0.0173(3) 0.0192(3) -0.0025(2) -0.0048(2) 0.0000(2)
Cl2 0.0223(3) 0.0160(3) 0.0218(3) -0.0025(2) -0.0032(2) 0.0028(2)
Cl3 0.0231(3) 0.0241(3) 0.0162(3) -0.0078(2) -0.0068(2) 0.0077(2)
Cl4 0.0367(4) 0.0582(5) 0.0333(4) -0.0242(4) -0.0173(3) 0.0212(4)
O1 0.0288(11) 0.0443(13) 0.0448(13) -0.0237(11) -0.0186(10) 0.0200(10)
O2 0.0288(10) 0.0226(9) 0.0189(9) 0.0014(7) -0.0097(8) -0.0021(8)
O3 0.0541(18) 0.104(3) 0.0520(18) -0.0450(18) -0.0124(14) 0.0166(18)
O4 0.0393(13) 0.0435(14) 0.0464(14) -0.0309(11) -0.0204(11) 0.0135(11)
O5 0.0519(18) 0.081(2) 0.0563(18) -0.0301(16) -0.0068(14) 0.0273(16)
O6 0.182(6) 0.097(3) 0.089(3) -0.005(3) 0.003(3) -0.074(4)
O8 0.0284(10) 0.0233(10) 0.0264(10) 0.0035(8) -0.0083(8) -0.0028(8)
O9 0.0177(9) 0.0173(9) 0.0233(9) -0.0048(7) -0.0047(7) 0.0016(7)
O10 0.0461(14) 0.0318(12) 0.0258(11) 0.0023(9) 0.0111(10) 0.0027(10)
O11 0.117(3) 0.094(3) 0.101(3) -0.029(2) -0.079(3) 0.050(3)
N1 0.0148(10) 0.0140(9) 0.0220(10) -0.0053(8) -0.0012(8) -0.0014(8)
N2 0.0199(10) 0.0119(9) 0.0196(10) -0.0031(8) -0.0020(8) 0.0013(8)
N3 0.0142(10) 0.0139(9) 0.0187(10) -0.0040(8) -0.0027(8) -0.0004(8)
N4 0.0148(10) 0.0164(10) 0.0159(9) -0.0032(8) -0.0015(8) -0.0009(8)
N5 0.0142(9) 0.0164(10) 0.0169(10) -0.0014(8) -0.0036(8) -0.0009(8)
N6 0.0165(10) 0.0217(11) 0.0161(10) -0.0024(8) -0.0018(8) -0.0039(8)
N7 0.0149(10) 0.0191(10) 0.0135(9) -0.0062(8) -0.0006(8) 0.0008(8)
N8 0.0159(10) 0.0175(10) 0.0128(9) -0.0034(7) -0.0021(8) -0.0004(8)
N9 0.0184(10) 0.0136(9) 0.0189(10) -0.0038(8) -0.0052(8) 0.0001(8)
N10 0.0139(9) 0.0163(10) 0.0171(10) -0.0032(8) -0.0023(8) 0.0003(8)
C1 0.0525(19) 0.0141(12) 0.0203(13) -0.0027(10) 0.0011(13) -0.0019(12)
C2 0.059(2) 0.0302(16) 0.0270(15) -0.0066(13) 0.0035(15) -0.0164(15)
C3 0.104(4) 0.037(2) 0.0267(17) -0.0104(15) 0.011(2) -0.036(2)
C4 0.138(5) 0.0218(17) 0.0265(18) 0.0000(14) -0.018(2) -0.001(2)
C5 0.116(4) 0.0229(17) 0.0331(19) -0.0016(14) -0.018(2) 0.013(2)
C6 0.068(3) 0.0236(15) 0.0361(18) 0.0004(13) -0.0109(17) 0.0113(16)
N11 0.0319(13) 0.0129(10) 0.0239(11) -0.0031(8) -0.0045(10) 0.0023(9)
C8 0.0217(13) 0.0160(12) 0.0245(13) -0.0045(10) -0.0024(10) -0.0006(10)
C9 0.0198(12) 0.0225(13) 0.0235(13) -0.0072(10) -0.0035(10) -0.0017(10)
C10 0.0371(17) 0.0265(15) 0.0317(15) -0.0119(12) -0.0130(13) -0.0015(12)
C11 0.0443(18) 0.0215(14) 0.0371(17) -0.0149(12) -0.0093(14) -0.0006(13)
C12 0.0377(17) 0.0166(13) 0.0336(16) -0.0071(11) -0.0055(13) 0.0029(11)
C13 0.0171(11) 0.0143(11) 0.0216(12) -0.0057(9) -0.0033(9) 0.0016(9)
C14 0.0180(12) 0.0170(11) 0.0177(11) -0.0036(9) -0.0041(9) 0.0008(9)
C15 0.0190(12) 0.0229(13) 0.0189(12) -0.0065(10) -0.0038(10) 0.0054(10)
C16 0.0147(11) 0.0282(14) 0.0176(12) -0.0024(10) -0.0024(9) 0.0022(10)
C17 0.0161(12) 0.0255(13) 0.0215(12) -0.0018(10) -0.0025(10) -0.0034(10)
C18 0.0176(12) 0.0174(12) 0.0222(12) -0.0049(9) -0.0022(10) -0.0014(9)
C19 0.0196(12) 0.0180(12) 0.0198(12) -0.0001(9) -0.0019(10) -0.0020(9)
C20 0.0188(12) 0.0176(12) 0.0186(11) -0.0044(9) -0.0051(9) -0.0009(9)
C21 0.0172(12) 0.0207(12) 0.0200(12) -0.0052(10) -0.0027(10) 0.0004(9)
C22 0.0174(12) 0.0277(14) 0.0208(12) -0.0032(10) -0.0005(10) 0.0026(10)
C23 0.0142(12) 0.0326(15) 0.0216(13) 0.0018(11) -0.0029(10) -0.0029(10)
C24 0.0185(12) 0.0240(13) 0.0186(12) 0.0016(10) -0.0055(10) -0.0059(10)
C25 0.0186(12) 0.0163(11) 0.0160(11) -0.0006(9) -0.0047(9) -0.0043(9)
C26 0.0186(12) 0.0155(11) 0.0219(12) -0.0040(9) -0.0022(10) -0.0053(9)
C27 0.0225(13) 0.0205(12) 0.0155(11) -0.0076(9) -0.0039(9) 0.0002(10)
C28 0.0245(14) 0.0231(13) 0.0283(14) -0.0090(11) -0.0104(11) 0.0032(11)
C29 0.0378(16) 0.0218(13) 0.0342(15) -0.0063(12) -0.0215(13) -0.0006(12)
C30 0.0484(18) 0.0203(13) 0.0189(13) -0.0071(10) -0.0114(12) 0.0018(12)
C31 0.0359(16) 0.0281(15) 0.0224(13) -0.0112(11) 0.0015(12) 0.0048(12)
C32 0.0240(14) 0.0282(14) 0.0271(14) -0.0110(11) -0.0019(11) 0.0015(11)
N33 0.0180(10) 0.0216(11) 0.0138(9) -0.0078(8) -0.0004(8) -0.0021(8)
C34 0.0149(11) 0.0248(13) 0.0158(11) -0.0050(9) -0.0020(9) -0.0080(10)
C35 0.0304(15) 0.0236(13) 0.0206(13) 0.0014(10) -0.0035(11) -0.0040(11)
C36 0.0412(18) 0.0313(16) 0.0201(13) 0.0054(11) -0.0028(12) -0.0086(13)
C37 0.0376(17) 0.0372(17) 0.0156(12) -0.0007(11) 0.0018(11) -0.0161(13)
C38 0.0259(14) 0.0337(15) 0.0170(12) -0.0074(11) 0.0017(10) -0.0099(12)
C39 0.0219(12) 0.0193(12) 0.0156(11) -0.0067(9) -0.0050(9) 0.0005(10)
C40 0.0215(12) 0.0138(11) 0.0192(12) -0.0031(9) -0.0062(10) 0.0014(9)
C41 0.0181(12) 0.0175(12) 0.0247(13) -0.0047(10) -0.0027(10) -0.0010(9)
C42 0.0190(12) 0.0201(13) 0.0335(15) -0.0049(11) -0.0056(11) -0.0023(10)
C43 0.0243(14) 0.0221(13) 0.0369(16) -0.0077(11) -0.0157(12) -0.0014(11)
C44 0.0287(14) 0.0206(13) 0.0254(13) -0.0067(10) -0.0123(11) 0.0015(11)
C45 0.0135(11) 0.0162(11) 0.0177(11) -0.0050(9) -0.0035(9) -0.0034(9)
C46 0.0185(12) 0.0166(11) 0.0164(11) -0.0024(9) -0.0029(9) 0.0012(9)
C47 0.0157(11) 0.0156(11) 0.0173(11) -0.0025(9) -0.0008(9) 0.0018(9)
C48 0.0155(11) 0.0178(12) 0.0220(12) -0.0011(9) 0.0009(9) 0.0000(9)
C49 0.0140(11) 0.0205(12) 0.0300(14) -0.0032(10) -0.0043(10) -0.0009(9)
C50 0.0194(12) 0.0242(13) 0.0246(13) -0.0038(10) -0.0093(10) 0.0006(10)
C51 0.0152(11) 0.0223(12) 0.0175(11) -0.0028(9) -0.0035(9) 0.0013(9)
C52 0.0160(11) 0.0199(12) 0.0141(11) -0.0024(9) 0.0004(9) -0.0001(9)

loop_
_atom_type_symbol
_atom_type_description
_atom_type_scat_dispersion_real
_atom_type_scat_dispersion_imag
_atom_type_scat_source
C C 0.0033 0.0016 'International Tables Vol C Tables 4.2.6.8 and 6.1.1.4'
H H 0.0000 0.0000 'International Tables Vol C Tables 4.2.6.8 and 6.1.1.4'
Cl Cl 0.1484 0.1585 'International Tables Vol C Tables 4.2.6.8 and 6.1.1.4'
Co Co 0.3494 0.9721 'International Tables Vol C Tables 4.2.6.8 and 6.1.1.4'
N N 0.0061 0.0033 'International Tables Vol C Tables 4.2.6.8 and 6.1.1.4'
O O 0.0106 0.0060 'International Tables Vol C Tables 4.2.6.8 and 6.1.1.4'

loop_
_geom_angle_atom_site_label_1
_geom_angle_atom_site_label_2
_geom_angle_atom_site_label_3
_geom_angle
_geom_angle_site_symmetry_1
_geom_angle_site_symmetry_3
_geom_angle_publ_flag
N1 Co1 Cl1 97.44(7) . . ?
N1 Co1 N3 169.52(9) . . ?
N1 Co1 N4 97.28(9) . . ?
N1 Co1 N5 93.59(9) . . ?
N2 Co1 Cl1 179.01(7) . . ?
N2 Co1 N1 82.52(9) . . ?
N2 Co1 N3 87.05(9) . . ?
N2 Co1 N4 89.23(9) . . ?
N2 Co1 N5 89.32(9) . . ?
N3 Co1 Cl1 92.98(7) . . ?
N4 Co1 Cl1 91.75(7) . . ?
N4 Co1 N3 83.53(9) . . ?
N4 Co1 N5 168.75(9) . . ?
N5 Co1 Cl1 89.70(6) . . ?
N5 Co1 N3 85.25(9) . . ?
N6 Co2 Cl2 97.45(7) . . ?
N6 Co2 N8 168.16(9) . . ?
N6 Co2 N9 95.05(9) . . ?
N6 Co2 N10 95.80(9) . . ?
N7 Co2 Cl2 178.58(7) . . ?
N7 Co2 N6 82.32(9) . . ?
N7 Co2 N8 85.92(9) . . ?
N7 Co2 N9 91.63(9) . . ?
N7 Co2 N10 89.75(9) . . ?
N8 Co2 Cl2 94.34(6) . . ?
N9 Co2 Cl2 89.78(6) . . ?
N9 Co2 N8 83.90(9) . . ?
N10 Co2 Cl2 88.88(6) . . ?
N10 Co2 N8 85.47(9) . . ?
N10 Co2 N9 169.15(9) . . ?
O1 Cl3 O10 109.35(15) . . ?
O2 Cl3 O1 108.44(13) . . ?
O2 Cl3 O10 108.56(14) . . ?
O4 Cl3 O1 110.22(14) . . ?
O4 Cl3 O2 110.15(14) . . ?
O4 Cl3 O10 110.08(15) . . ?
O3 Cl4 O5 115.9(2) . . ?
O3 Cl4 O6 98.3(3) . . ?
O5 Cl4 O6 101.5(3) . . ?
O11 Cl4 O3 123.1(2) . . ?
O11 Cl4 O5 114.0(2) . . ?
O11 Cl4 O6 97.0(3) . . ?
C8 N1 Co1 113.25(17) . . ?
C8 N1 C9 119.1(2) . . ?
C9 N1 Co1 127.44(18) . . ?
N11 N2 Co1 114.48(16) . . ?
C19 N2 Co1 117.62(17) . . ?
C19 N2 N11 122.2(2) . . ?
C13 N3 Co1 107.20(15) . . ?
C13 N3 C20 110.70(19) . . ?
C20 N3 Co1 107.45(15) . . ?
C26 N3 Co1 106.68(15) . . ?
C26 N3 C13 113.55(19) . . ?
C26 N3 C20 110.93(19) . . ?
C14 N4 Co1 113.63(17) . . ?
C18 N4 Co1 126.27(17) . . ?
C18 N4 C14 119.7(2) . . ?
C21 N5 Co1 128.20(18) . . ?
C21 N5 C25 118.8(2) . . ?
C25 N5 Co1 112.89(17) . . ?
C34 N6 Co2 113.79(17) . . ?
C34 N6 C35 119.3(2) . . ?
C35 N6 Co2 126.92(19) . . ?
N33 N7 Co2 116.95(16) . . ?
C45 N7 Co2 120.16(16) . . ?
C45 N7 N33 120.8(2) . . ?
C39 N8 Co2 106.49(15) . . ?
C39 N8 C46 110.53(19) . . ?
C39 N8 C52 112.69(19) . . ?
C46 N8 Co2 108.83(14) . . ?
C52 N8 Co2 107.10(15) . . ?
C52 N8 C46 110.97(19) . . ?
C40 N9 Co2 113.23(17) . . ?
C41 N9 Co2 127.30(18) . . ?
C41 N9 C40 119.5(2) . . ?
C47 N10 Co2 113.19(17) . . ?
C51 N10 Co2 126.99(17) . . ?
C51 N10 C47 119.6(2) . . ?
C2 C1 N11 118.6(3) . . ?
C6 C1 C2 121.3(3) . . ?
C6 C1 N11 120.0(3) . . ?
C1 C2 H2 121.0 . . ?
C1 C2 C3 118.1(4) . . ?
C3 C2 H2 121.0 . . ?
C2 C3 H3 120.1 . . ?
C4 C3 C2 119.8(4) . . ?
C4 C3 H3 120.1 . . ?
C3 C4 H4 119.5 . . ?
C5 C4 C3 121.1(4) . . ?
C5 C4 H4 119.5 . . ?
C4 C5 H5 119.8 . . ?
C4 C5 C6 120.4(5) . . ?
C6 C5 H5 119.8 . . ?
C1 C6 C5 119.4(4) . . ?
C1 C6 H6 120.3 . . ?
C5 C6 H6 120.3 . . ?
N2 N11 C1 119.3(2) . . ?
C8 N11 N2 111.1(2) . . ?
C8 N11 C1 117.5(2) . . ?
N1 C8 N11 116.5(2) . . ?
N1 C8 C12 121.1(3) . . ?
N11 C8 C12 122.3(3) . . ?
N1 C9 H9 119.1 . . ?
N1 C9 C10 121.9(3) . . ?
C10 C9 H9 119.1 . . ?
C9 C10 H10 120.6 . . ?
C9 C10 C11 118.8(3) . . ?
C11 C10 H10 120.6 . . ?
C10 C11 H11 120.1 . . ?
C12 C11 C10 119.8(3) . . ?
C12 C11 H11 120.1 . . ?
C8 C12 H12 120.4 . . ?
C11 C12 C8 119.3(3) . . ?
C11 C12 H12 120.4 . . ?
N3 C13 H13A 110.5 . . ?
N3 C13 H13B 110.5 . . ?
N3 C13 C14 106.15(19) . . ?
H13A C13 H13B 108.7 . . ?
C14 C13 H13A 110.5 . . ?
C14 C13 H13B 110.5 . . ?
N4 C14 C13 114.5(2) . . ?
N4 C14 C15 121.3(2) . . ?
C15 C14 C13 124.1(2) . . ?
C14 C15 H15 120.5 . . ?
C16 C15 C14 119.1(2) . . ?
C16 C15 H15 120.5 . . ?
C15 C16 H16 120.3 . . ?
C15 C16 C17 119.3(2) . . ?
C17 C16 H16 120.3 . . ?
C16 C17 H17 120.6 . . ?
C18 C17 C16 118.8(2) . . ?
C18 C17 H17 120.6 . . ?
N4 C18 C17 121.8(2) . . ?
N4 C18 H18 119.1 . . ?
C17 C18 H18 119.1 . . ?
O8 C19 N2 129.2(2) . . ?
O8 C19 C20 120.1(2) . . ?
N2 C19 C20 110.6(2) . . ?
N3 C20 C19 113.0(2) . . ?
N3 C20 H20A 109.0 . . ?
N3 C20 H20B 109.0 . . ?
C19 C20 H20A 109.0 . . ?
C19 C20 H20B 109.0 . . ?
H20A C20 H20B 107.8 . . ?
N5 C21 H21 119.0 . . ?
N5 C21 C22 122.0(2) . . ?
C22 C21 H21 119.0 . . ?
C21 C22 H22 120.5 . . ?
C23 C22 C21 119.1(2) . . ?
C23 C22 H22 120.5 . . ?
C22 C23 H23 120.2 . . ?
C22 C23 C24 119.6(2) . . ?
C24 C23 H23 120.2 . . ?
C23 C24 H24 120.6 . . ?
C25 C24 C23 118.8(2) . . ?
C25 C24 H24 120.6 . . ?
N5 C25 C24 121.7(2) . . ?
N5 C25 C26 114.5(2) . . ?
C24 C25 C26 123.7(2) . . ?
N3 C26 C25 108.2(2) . . ?
N3 C26 H26A 110.1 . . ?
N3 C26 H26B 110.1 . . ?
C25 C26 H26A 110.1 . . ?
C25 C26 H26B 110.1 . . ?
H26A C26 H26B 108.4 . . ?
C28 C27 C32 120.7(2) . . ?
C28 C27 N33 120.4(2) . . ?
C32 C27 N33 118.8(2) . . ?
C27 C28 H28 120.2 . . ?
C27 C28 C29 119.7(3) . . ?
C29 C28 H28 120.2 . . ?
C28 C29 H29 120.1 . . ?
C28 C29 C30 119.8(3) . . ?
C30 C29 H29 120.1 . . ?
C29 C30 H30 119.9 . . ?
C31 C30 C29 120.2(3) . . ?
C31 C30 H30 119.9 . . ?
C30 C31 H31 119.8 . . ?
C30 C31 C32 120.4(3) . . ?
C32 C31 H31 119.8 . . ?
C27 C32 C31 119.1(3) . . ?
C27 C32 H32 120.4 . . ?
C31 C32 H32 120.4 . . ?
N7 N33 C27 116.8(2) . . ?
C34 N33 N7 109.6(2) . . ?
C34 N33 C27 114.6(2) . . ?
N6 C34 N33 117.0(2) . . ?
N6 C34 C38 121.0(3) . . ?
N33 C34 C38 122.0(2) . . ?
N6 C35 H35 119.0 . . ?
N6 C35 C36 122.0(3) . . ?
C36 C35 H35 119.0 . . ?
C35 C36 H36 120.6 . . ?
C35 C36 C37 118.8(3) . . ?
C37 C36 H36 120.6 . . ?
C36 C37 H37 119.8 . . ?
C38 C37 C36 120.3(3) . . ?
C38 C37 H37 119.8 . . ?
C34 C38 H38 120.7 . . ?
C37 C38 C34 118.6(3) . . ?
C37 C38 H38 120.7 . . ?
N8 C39 H39A 110.1 . . ?
N8 C39 H39B 110.1 . . ?
N8 C39 C40 107.85(19) . . ?
H39A C39 H39B 108.5 . . ?
C40 C39 H39A 110.1 . . ?
C40 C39 H39B 110.1 . . ?
N9 C40 C39 114.3(2) . . ?
N9 C40 C44 121.7(2) . . ?
C44 C40 C39 123.9(2) . . ?
N9 C41 H41 119.3 . . ?
N9 C41 C42 121.4(3) . . ?
C42 C41 H41 119.3 . . ?
C41 C42 H42 120.4 . . ?
C43 C42 C41 119.1(3) . . ?
C43 C42 H42 120.4 . . ?
C42 C43 H43 120.3 . . ?
C42 C43 C44 119.4(3) . . ?
C44 C43 H43 120.3 . . ?
C40 C44 C43 118.9(3) . . ?
C40 C44 H44 120.6 . . ?
C43 C44 H44 120.6 . . ?
O9 C45 N7 128.1(2) . . ?
O9 C45 C46 121.1(2) . . ?
N7 C45 C46 110.9(2) . . ?
N8 C46 H46A 109.0 . . ?
N8 C46 H46B 109.0 . . ?
C45 C46 N8 113.1(2) . . ?
C45 C46 H46A 109.0 . . ?
C45 C46 H46B 109.0 . . ?
H46A C46 H46B 107.8 . . ?
N10 C47 C48 121.3(2) . . ?
N10 C47 C52 114.3(2) . . ?
C48 C47 C52 124.3(2) . . ?
C47 C48 H48 120.5 . . ?
C47 C48 C49 119.1(2) . . ?
C49 C48 H48 120.5 . . ?
C48 C49 H49 120.5 . . ?
C50 C49 C48 119.1(2) . . ?
C50 C49 H49 120.5 . . ?
C49 C50 H50 120.4 . . ?
C49 C50 C51 119.3(2) . . ?
C51 C50 H50 120.4 . . ?
N10 C51 C50 121.4(2) . . ?
N10 C51 H51 119.3 . . ?
C50 C51 H51 119.3 . . ?
N8 C52 C47 107.84(19) . . ?
N8 C52 H52A 110.1 . . ?
N8 C52 H52B 110.1 . . ?
C47 C52 H52A 110.1 . . ?
C47 C52 H52B 110.1 . . ?
H52A C52 H52B 108.5 . . ?

loop_
_geom_bond_atom_site_label_1
_geom_bond_atom_site_label_2
_geom_bond_distance
_geom_bond_site_symmetry_2
_geom_bond_publ_flag
Co1 Cl1 2.2659(7) . ?
Co1 N1 1.927(2) . ?
Co1 N2 1.869(2) . ?
Co1 N3 1.947(2) . ?
Co1 N4 1.935(2) . ?
Co1 N5 1.939(2) . ?
Co2 Cl2 2.2486(7) . ?
Co2 N6 1.927(2) . ?
Co2 N7 1.858(2) . ?
Co2 N8 1.951(2) . ?
Co2 N9 1.941(2) . ?
Co2 N10 1.932(2) . ?
Cl3 O1 1.445(2) . ?
Cl3 O2 1.4380(19) . ?
Cl3 O4 1.432(2) . ?
Cl3 O10 1.445(2) . ?
Cl4 O3 1.369(3) . ?
Cl4 O5 1.403(3) . ?
Cl4 O6 1.541(4) . ?
Cl4 O11 1.354(3) . ?
O8 C19 1.238(3) . ?
O9 C45 1.238(3) . ?
N1 C8 1.352(3) . ?
N1 C9 1.361(3) . ?
N2 N11 1.424(3) . ?
N2 C19 1.328(3) . ?
N3 C13 1.498(3) . ?
N3 C20 1.507(3) . ?
N3 C26 1.494(3) . ?
N4 C14 1.353(3) . ?
N4 C18 1.339(3) . ?
N5 C21 1.348(3) . ?
N5 C25 1.355(3) . ?
N6 C34 1.354(3) . ?
N6 C35 1.358(4) . ?
N7 N33 1.430(3) . ?
N7 C45 1.334(3) . ?
N8 C39 1.493(3) . ?
N8 C46 1.518(3) . ?
N8 C52 1.496(3) . ?
N9 C40 1.356(3) . ?
N9 C41 1.348(3) . ?
N10 C47 1.356(3) . ?
N10 C51 1.343(3) . ?
C1 C2 1.392(5) . ?
C1 C6 1.374(5) . ?
C1 N11 1.452(4) . ?
C2 H2 0.9500 . ?
C2 C3 1.408(5) . ?
C3 H3 0.9500 . ?
C3 C4 1.386(8) . ?
C4 H4 0.9500 . ?
C4 C5 1.349(8) . ?
C5 H5 0.9500 . ?
C5 C6 1.397(5) . ?
C6 H6 0.9500 . ?
N11 C8 1.378(4) . ?
C8 C12 1.400(4) . ?
C9 H9 0.9500 . ?
C9 C10 1.372(4) . ?
C10 H10 0.9500 . ?
C10 C11 1.397(5) . ?
C11 H11 0.9500 . ?
C11 C12 1.365(4) . ?
C12 H12 0.9500 . ?
C13 H13A 0.9900 . ?
C13 H13B 0.9900 . ?
C13 C14 1.504(3) . ?
C14 C15 1.388(4) . ?
C15 H15 0.9500 . ?
C15 C16 1.384(4) . ?
C16 H16 0.9500 . ?
C16 C17 1.392(4) . ?
C17 H17 0.9500 . ?
C17 C18 1.388(4) . ?
C18 H18 0.9500 . ?
C19 C20 1.519(4) . ?
C20 H20A 0.9900 . ?
C20 H20B 0.9900 . ?
C21 H21 0.9500 . ?
C21 C22 1.382(4) . ?
C22 H22 0.9500 . ?
C22 C23 1.378(4) . ?
C23 H23 0.9500 . ?
C23 C24 1.386(4) . ?
C24 H24 0.9500 . ?
C24 C25 1.386(4) . ?
C25 C26 1.501(4) . ?
C26 H26A 0.9900 . ?
C26 H26B 0.9900 . ?
C27 C28 1.387(4) . ?
C27 C32 1.389(4) . ?
C27 N33 1.452(3) . ?
C28 H28 0.9500 . ?
C28 C29 1.389(4) . ?
C29 H29 0.9500 . ?
C29 C30 1.394(4) . ?
C30 H30 0.9500 . ?
C30 C31 1.376(5) . ?
C31 H31 0.9500 . ?
C31 C32 1.395(4) . ?
C32 H32 0.9500 . ?
N33 C34 1.390(3) . ?
C34 C38 1.403(4) . ?
C35 H35 0.9500 . ?
C35 C36 1.376(4) . ?
C36 H36 0.9500 . ?
C36 C37 1.380(5) . ?
C37 H37 0.9500 . ?
C37 C38 1.380(4) . ?
C38 H38 0.9500 . ?
C39 H39A 0.9900 . ?
C39 H39B 0.9900 . ?
C39 C40 1.504(4) . ?
C40 C44 1.378(4) . ?
C41 H41 0.9500 . ?
C41 C42 1.389(4) . ?
C42 H42 0.9500 . ?
C42 C43 1.384(4) . ?
C43 H43 0.9500 . ?
C43 C44 1.393(4) . ?
C44 H44 0.9500 . ?
C45 C46 1.517(3) . ?
C46 H46A 0.9900 . ?
C46 H46B 0.9900 . ?
C47 C48 1.387(4) . ?
C47 C52 1.504(3) . ?
C48 H48 0.9500 . ?
C48 C49 1.390(4) . ?
C49 H49 0.9500 . ?
C49 C50 1.389(4) . ?
C50 H50 0.9500 . ?
C50 C51 1.389(4) . ?
C51 H51 0.9500 . ?
C52 H52A 0.9900 . ?
C52 H52B 0.9900 . ?

loop_
_geom_torsion_atom_site_label_1
_geom_torsion_atom_site_label_2
_geom_torsion_atom_site_label_3
_geom_torsion_atom_site_label_4
_geom_torsion
_geom_torsion_site_symmetry_1
_geom_torsion_site_symmetry_2
_geom_torsion_site_symmetry_3
_geom_torsion_site_symmetry_4
_geom_torsion_publ_flag
Co1 N1 C8 N11 2.0(3) . . . . ?
Co1 N1 C8 C12 -173.9(2) . . . . ?
Co1 N1 C9 C10 174.0(2) . . . . ?
Co1 N2 N11 C1 -157.2(2) . . . . ?
Co1 N2 N11 C8 -15.6(3) . . . . ?
Co1 N2 C19 O8 -161.3(2) . . . . ?
Co1 N2 C19 C20 21.3(3) . . . . ?
Co1 N3 C13 C14 40.6(2) . . . . ?
Co1 N3 C20 C19 13.5(2) . . . . ?
Co1 N3 C26 C25 -37.4(2) . . . . ?
Co1 N4 C14 C13 5.3(3) . . . . ?
Co1 N4 C14 C15 -173.9(2) . . . . ?
Co1 N4 C18 C17 172.2(2) . . . . ?
Co1 N5 C21 C22 -175.1(2) . . . . ?
Co1 N5 C25 C24 174.42(19) . . . . ?
Co1 N5 C25 C26 -8.8(3) . . . . ?
Co2 N6 C34 N33 -1.6(3) . . . . ?
Co2 N6 C34 C38 178.57(19) . . . . ?
Co2 N6 C35 C36 -178.1(2) . . . . ?
Co2 N7 N33 C27 -138.89(19) . . . . ?
Co2 N7 N33 C34 -6.5(2) . . . . ?
Co2 N7 C45 O9 -169.3(2) . . . . ?
Co2 N7 C45 C46 12.3(3) . . . . ?
Co2 N8 C39 C40 -39.2(2) . . . . ?
Co2 N8 C46 C45 0.2(2) . . . . ?
Co2 N8 C52 C47 36.5(2) . . . . ?
Co2 N9 C40 C39 -1.1(3) . . . . ?
Co2 N9 C40 C44 -178.5(2) . . . . ?
Co2 N9 C41 C42 178.76(19) . . . . ?
Co2 N10 C47 C48 -170.66(19) . . . . ?
Co2 N10 C47 C52 12.2(3) . . . . ?
Co2 N10 C51 C50 171.91(19) . . . . ?
O8 C19 C20 N3 159.9(2) . . . . ?
O9 C45 C46 N8 174.1(2) . . . . ?
N1 Co1 N2 N11 13.35(17) . . . . ?
N1 Co1 N2 C19 167.5(2) . . . . ?
N1 C8 C12 C11 -1.1(5) . . . . ?
N1 C9 C10 C11 -0.5(5) . . . . ?
N2 N11 C8 N1 8.5(3) . . . . ?
N2 N11 C8 C12 -175.7(3) . . . . ?
N2 C19 C20 N3 -22.4(3) . . . . ?
N3 Co1 N2 N11 -165.64(18) . . . . ?
N3 Co1 N2 C19 -11.52(19) . . . . ?
N3 C13 C14 N4 -30.4(3) . . . . ?
N3 C13 C14 C15 148.8(2) . . . . ?
N4 Co1 N2 N11 110.79(18) . . . . ?
N4 Co1 N2 C19 -95.1(2) . . . . ?
N4 C14 C15 C16 0.8(4) . . . . ?
N5 Co1 N2 N11 -80.37(18) . . . . ?
N5 Co1 N2 C19 73.8(2) . . . . ?
N5 C21 C22 C23 0.8(4) . . . . ?
N5 C25 C26 N3 31.1(3) . . . . ?
N6 Co2 N7 N33 4.61(16) . . . . ?
N6 Co2 N7 C45 168.3(2) . . . . ?
N6 C34 C38 C37 -0.2(4) . . . . ?
N6 C35 C36 C37 -0.4(5) . . . . ?
N7 N33 C34 N6 5.0(3) . . . . ?
N7 N33 C34 C38 -175.2(2) . . . . ?
N7 C45 C46 N8 -7.4(3) . . . . ?
N8 Co2 N7 N33 -174.04(17) . . . . ?
N8 Co2 N7 C45 -10.37(19) . . . . ?
N8 C39 C40 N9 27.0(3) . . . . ?
N8 C39 C40 C44 -155.6(2) . . . . ?
N9 Co2 N7 N33 -90.27(17) . . . . ?
N9 Co2 N7 C45 73.40(19) . . . . ?
N9 C40 C44 C43 -0.3(4) . . . . ?
N9 C41 C42 C43 -0.3(4) . . . . ?
N10 Co2 N7 N33 100.49(17) . . . . ?
N10 Co2 N7 C45 -95.84(19) . . . . ?
N10 C47 C48 C49 -2.9(4) . . . . ?
N10 C47 C52 N8 -32.6(3) . . . . ?
C1 C2 C3 C4 0.2(5) . . . . ?
C1 N11 C8 N1 150.9(3) . . . . ?
C1 N11 C8 C12 -33.2(4) . . . . ?
C2 C1 C6 C5 -0.9(5) . . . . ?
C2 C1 N11 N2 82.6(3) . . . . ?
C2 C1 N11 C8 -56.6(4) . . . . ?
C2 C3 C4 C5 0.0(6) . . . . ?
C3 C4 C5 C6 -0.7(6) . . . . ?
C4 C5 C6 C1 1.1(5) . . . . ?
C6 C1 C2 C3 0.3(5) . . . . ?
C6 C1 N11 N2 -100.3(3) . . . . ?
C6 C1 N11 C8 120.5(3) . . . . ?
N11 N2 C19 O8 -9.3(4) . . . . ?
N11 N2 C19 C20 173.3(2) . . . . ?
N11 C1 C2 C3 177.3(3) . . . . ?
N11 C1 C6 C5 -177.9(3) . . . . ?
N11 C8 C12 C11 -176.8(3) . . . . ?
C8 N1 C9 C10 -0.6(4) . . . . ?
C9 N1 C8 N11 177.4(2) . . . . ?
C9 N1 C8 C12 1.5(4) . . . . ?
C9 C10 C11 C12 0.9(5) . . . . ?
C10 C11 C12 C8 -0.1(5) . . . . ?
C13 N3 C20 C19 130.3(2) . . . . ?
C13 N3 C26 C25 -155.3(2) . . . . ?
C13 C14 C15 C16 -178.3(2) . . . . ?
C14 N4 C18 C17 0.0(4) . . . . ?
C14 C15 C16 C17 0.0(4) . . . . ?
C15 C16 C17 C18 -0.7(4) . . . . ?
C16 C17 C18 N4 0.7(4) . . . . ?
C18 N4 C14 C13 178.4(2) . . . . ?
C18 N4 C14 C15 -0.8(4) . . . . ?
C19 N2 N11 C1 50.0(4) . . . . ?
C19 N2 N11 C8 -168.4(2) . . . . ?
C20 N3 C13 C14 -76.3(2) . . . . ?
C20 N3 C26 C25 79.3(2) . . . . ?
C21 N5 C25 C24 -1.8(4) . . . . ?
C21 N5 C25 C26 174.9(2) . . . . ?
C21 C22 C23 C24 -0.6(4) . . . . ?
C22 C23 C24 C25 -0.7(4) . . . . ?
C23 C24 C25 N5 1.9(4) . . . . ?
C23 C24 C25 C26 -174.5(2) . . . . ?
C24 C25 C26 N3 -152.2(2) . . . . ?
C25 N5 C21 C22 0.4(4) . . . . ?
C26 N3 C13 C14 158.1(2) . . . . ?
C26 N3 C20 C19 -102.7(2) . . . . ?
C27 C28 C29 C30 0.3(4) . . . . ?
C27 N33 C34 N6 138.6(2) . . . . ?
C27 N33 C34 C38 -41.6(3) . . . . ?
C28 C27 C32 C31 2.7(4) . . . . ?
C28 C27 N33 N7 57.0(3) . . . . ?
C28 C27 N33 C34 -73.1(3) . . . . ?
C28 C29 C30 C31 1.3(5) . . . . ?
C29 C30 C31 C32 -1.0(5) . . . . ?
C30 C31 C32 C27 -1.0(5) . . . . ?
C32 C27 C28 C29 -2.3(4) . . . . ?
C32 C27 N33 N7 -126.5(3) . . . . ?
C32 C27 N33 C34 103.4(3) . . . . ?
N33 N7 C45 O9 -6.3(4) . . . . ?
N33 N7 C45 C46 175.4(2) . . . . ?
N33 C27 C28 C29 174.1(3) . . . . ?
N33 C27 C32 C31 -173.9(3) . . . . ?
N33 C34 C38 C37 180.0(3) . . . . ?
C34 N6 C35 C36 0.7(4) . . . . ?
C35 N6 C34 N33 179.5(2) . . . . ?
C35 N6 C34 C38 -0.4(4) . . . . ?
C35 C36 C37 C38 -0.2(5) . . . . ?
C36 C37 C38 C34 0.5(4) . . . . ?
C39 N8 C46 C45 -116.4(2) . . . . ?
C39 N8 C52 C47 153.3(2) . . . . ?
C39 C40 C44 C43 -177.5(2) . . . . ?
C40 N9 C41 C42 -0.7(4) . . . . ?
C41 N9 C40 C39 178.4(2) . . . . ?
C41 N9 C40 C44 1.0(4) . . . . ?
C41 C42 C43 C44 0.9(4) . . . . ?
C42 C43 C44 C40 -0.6(4) . . . . ?
C45 N7 N33 C27 57.6(3) . . . . ?
C45 N7 N33 C34 -170.0(2) . . . . ?
C46 N8 C39 C40 78.9(2) . . . . ?
C46 N8 C52 C47 -82.2(2) . . . . ?
C47 N10 C51 C50 -3.0(4) . . . . ?
C47 C48 C49 C50 -1.1(4) . . . . ?
C48 C47 C52 N8 150.4(2) . . . . ?
C48 C49 C50 C51 2.9(4) . . . . ?
C49 C50 C51 N10 -0.9(4) . . . . ?
C51 N10 C47 C48 4.9(4) . . . . ?
C51 N10 C47 C52 -172.2(2) . . . . ?
C52 N8 C39 C40 -156.3(2) . . . . ?
C52 N8 C46 C45 117.8(2) . . . . ?
C52 C47 C48 C49 173.9(2) . . . . ?

loop_
_smtbx_masks_void_nr
_smtbx_masks_void_average_x
_smtbx_masks_void_average_y
_smtbx_masks_void_average_z
_smtbx_masks_void_volume
_smtbx_masks_void_count_electrons
_smtbx_masks_void_content
1 0.500 0.000 0.751 261.3 75.8 ?
